data_4112288
loop_
_publ_author_name
'Brendan F. Abrahams'
'Adrian Hawley'
'Marissa G. Haywood'
'Timothy A. Hudson'
'Richard Robson'
'Damian A. Slizys'

_publ_section_title
;
 Serendipity and Design in the Generation of New Coordination Polymers: An
 Extensive Series of Highly Symmetrical Guanidinium-Templated,
 Carbonate-Based Networks with the Sodalite Topology
;
_journal_name_full 'Journal of the American Chemical Society'
_journal_page_first 2894
_journal_page_last 2904
_journal_paper_doi 10.1021/ja038904i
_journal_volume 126
_journal_year 2004
_chemical_formula_moiety
;
 (Ni 2+)6, (C O3 2-)12 (Na 1+)3, (N C4 H12), (C N3 H6 1+)8, (H2 O)2
;
_chemical_formula_sum 'C24 H64 N25 Na3 Ni6 O38'
_chemical_formula_weight 1732.23
_chemical_name_systematic
;
 ?
;
_space_group_IT_number 228
_symmetry_cell_setting cubic
_symmetry_space_group_name_Hall '-F 4ud 2vw 3'
_symmetry_space_group_name_H-M 'F d -3 c :2'
_atom_sites_solution_hydrogens geom
_atom_sites_solution_primary direct
_atom_sites_solution_secondary difmap
_audit_creation_method SHELXL-97
_cell_angle_alpha 90.00
_cell_angle_beta 90.00
_cell_angle_gamma 90.00
_cell_formula_units_Z 16
_cell_length_a 28.7780(11)
_cell_length_b 28.7780(11)
_cell_length_c 28.7780(11)
_cell_measurement_reflns_used 2149
_cell_measurement_temperature 293(2)
_cell_measurement_theta_max 24.78
_cell_measurement_theta_min 2.83
_cell_volume 23833.2(16)
_computing_cell_refinement 'Bruker SMART'
_computing_data_collection 'Bruker SMART'
_computing_data_reduction 'Bruker SAINT'
_computing_structure_refinement 'SHELXL-97 (Sheldrick, 1997)'
_computing_structure_solution 'SHELXS-97 (Sheldrick, 1997)'
_diffrn_ambient_temperature 293(2)
_diffrn_measured_fraction_theta_full 1.000
_diffrn_measured_fraction_theta_max 1.000
_diffrn_measurement_device_type 'Bruker CCD area detector'
_diffrn_measurement_method 'phi and omega scans'
_diffrn_radiation_monochromator graphite
_diffrn_radiation_source 'fine-focus sealed tube'
_diffrn_radiation_type MoK\a
_diffrn_radiation_wavelength 0.71073
_diffrn_reflns_av_R_equivalents 0.0738
_diffrn_reflns_av_sigmaI/netI 0.0164
_diffrn_reflns_limit_h_max 33
_diffrn_reflns_limit_h_min -34
_diffrn_reflns_limit_k_max 26
_diffrn_reflns_limit_k_min -34
_diffrn_reflns_limit_l_max 34
_diffrn_reflns_limit_l_min -30
_diffrn_reflns_number 27528
_diffrn_reflns_theta_full 25.00
_diffrn_reflns_theta_max 25.00
_diffrn_reflns_theta_min 2.00
_diffrn_standards_decay_% 0
_exptl_absorpt_coefficient_mu 2.001
_exptl_absorpt_correction_T_max 1.000
_exptl_absorpt_correction_T_min 0.890
_exptl_absorpt_correction_type multi-scan
_exptl_absorpt_process_details
;
 Sheldrick, G. M., SADABS
;
_exptl_crystal_colour green
_exptl_crystal_density_diffrn 1.931
_exptl_crystal_description 'truncated octahedron'
_exptl_crystal_F_000 14208
_exptl_crystal_size_max 0.09
_exptl_crystal_size_mid 0.09
_exptl_crystal_size_min 0.09
_refine_diff_density_max 0.617
_refine_diff_density_min -0.613
_refine_diff_density_rms 0.103
_refine_ls_extinction_method none
_refine_ls_goodness_of_fit_ref 1.352
_refine_ls_hydrogen_treatment mixed
_refine_ls_matrix_type full
_refine_ls_number_parameters 81
_refine_ls_number_reflns 884
_refine_ls_number_restraints 0
_refine_ls_restrained_S_all 1.352
_refine_ls_R_factor_all 0.0739
_refine_ls_R_factor_gt 0.0644
_refine_ls_shift/su_max 0.000
_refine_ls_shift/su_mean 0.000
_refine_ls_structure_factor_coef Fsqd
_refine_ls_weighting_details 'calc w=1/[\s^2^(Fo^2^)+(0.0622P)^2^+300.0000P] where P=(Fo^2^+2Fc^2^)/3'
_refine_ls_weighting_scheme calc
_refine_ls_wR_factor_gt 0.1570
_refine_ls_wR_factor_ref 0.1625
_reflns_number_gt 754
_reflns_number_total 884
_reflns_threshold_expression >2sigma(I)
_cod_data_source_file ja038904isi20031009_123205.cif
_cod_data_source_block ni395ba
_cod_original_sg_symbol_H-M 'F d -3 c'
_cod_database_code 4112288

loop_
_symmetry_equiv_pos_as_xyz
'x, y, z'
'-x+1/4, -y+3/4, z+1/2'
'-x+3/4, y+1/2, -z+1/4'
'x+1/2, -y+1/4, -z+3/4'
'z, x, y'
'z+1/2, -x+1/4, -y+3/4'
'-z+1/4, -x+3/4, y+1/2'
'-z+3/4, x+1/2, -y+1/4'
'y, z, x'
'-y+3/4, z+1/2, -x+1/4'
'y+1/2, -z+1/4, -x+3/4'
'-y+1/4, -z+3/4, x+1/2'
'y+3/4, x+1/4, -z'
'-y+1/2, -x+1/2, -z+1/2'
'y+1/4, -x, z+3/4'
'-y, x+3/4, z+1/4'
'x+3/4, z+1/4, -y'
'-x, z+3/4, y+1/4'
'-x+1/2, -z+1/2, -y+1/2'
'x+1/4, -z, y+3/4'
'z+3/4, y+1/4, -x'
'z+1/4, -y, x+3/4'
'-z, y+3/4, x+1/4'
'-z+1/2, -y+1/2, -x+1/2'
'x, y+1/2, z+1/2'
'-x+1/4, -y+5/4, z+1'
'-x+3/4, y+1, -z+3/4'
'x+1/2, -y+3/4, -z+5/4'
'z, x+1/2, y+1/2'
'z+1/2, -x+3/4, -y+5/4'
'-z+1/4, -x+5/4, y+1'
'-z+3/4, x+1, -y+3/4'
'y, z+1/2, x+1/2'
'-y+3/4, z+1, -x+3/4'
'y+1/2, -z+3/4, -x+5/4'
'-y+1/4, -z+5/4, x+1'
'y+3/4, x+3/4, -z+1/2'
'-y+1/2, -x+1, -z+1'
'y+1/4, -x+1/2, z+5/4'
'-y, x+5/4, z+3/4'
'x+3/4, z+3/4, -y+1/2'
'-x, z+5/4, y+3/4'
'-x+1/2, -z+1, -y+1'
'x+1/4, -z+1/2, y+5/4'
'z+3/4, y+3/4, -x+1/2'
'z+1/4, -y+1/2, x+5/4'
'-z, y+5/4, x+3/4'
'-z+1/2, -y+1, -x+1'
'x+1/2, y, z+1/2'
'-x+3/4, -y+3/4, z+1'
'-x+5/4, y+1/2, -z+3/4'
'x+1, -y+1/4, -z+5/4'
'z+1/2, x, y+1/2'
'z+1, -x+1/4, -y+5/4'
'-z+3/4, -x+3/4, y+1'
'-z+5/4, x+1/2, -y+3/4'
'y+1/2, z, x+1/2'
'-y+5/4, z+1/2, -x+3/4'
'y+1, -z+1/4, -x+5/4'
'-y+3/4, -z+3/4, x+1'
'y+5/4, x+1/4, -z+1/2'
'-y+1, -x+1/2, -z+1'
'y+3/4, -x, z+5/4'
'-y+1/2, x+3/4, z+3/4'
'x+5/4, z+1/4, -y+1/2'
'-x+1/2, z+3/4, y+3/4'
'-x+1, -z+1/2, -y+1'
'x+3/4, -z, y+5/4'
'z+5/4, y+1/4, -x+1/2'
'z+3/4, -y, x+5/4'
'-z+1/2, y+3/4, x+3/4'
'-z+1, -y+1/2, -x+1'
'x+1/2, y+1/2, z'
'-x+3/4, -y+5/4, z+1/2'
'-x+5/4, y+1, -z+1/4'
'x+1, -y+3/4, -z+3/4'
'z+1/2, x+1/2, y'
'z+1, -x+3/4, -y+3/4'
'-z+3/4, -x+5/4, y+1/2'
'-z+5/4, x+1, -y+1/4'
'y+1/2, z+1/2, x'
'-y+5/4, z+1, -x+1/4'
'y+1, -z+3/4, -x+3/4'
'-y+3/4, -z+5/4, x+1/2'
'y+5/4, x+3/4, -z'
'-y+1, -x+1, -z+1/2'
'y+3/4, -x+1/2, z+3/4'
'-y+1/2, x+5/4, z+1/4'
'x+5/4, z+3/4, -y'
'-x+1/2, z+5/4, y+1/4'
'-x+1, -z+1, -y+1/2'
'x+3/4, -z+1/2, y+3/4'
'z+5/4, y+3/4, -x'
'z+3/4, -y+1/2, x+3/4'
'-z+1/2, y+5/4, x+1/4'
'-z+1, -y+1, -x+1/2'
'-x, -y, -z'
'x-1/4, y-3/4, -z-1/2'
'x-3/4, -y-1/2, z-1/4'
'-x-1/2, y-1/4, z-3/4'
'-z, -x, -y'
'-z-1/2, x-1/4, y-3/4'
'z-1/4, x-3/4, -y-1/2'
'z-3/4, -x-1/2, y-1/4'
'-y, -z, -x'
'y-3/4, -z-1/2, x-1/4'
'-y-1/2, z-1/4, x-3/4'
'y-1/4, z-3/4, -x-1/2'
'-y-3/4, -x-1/4, z'
'y-1/2, x-1/2, z-1/2'
'-y-1/4, x, -z-3/4'
'y, -x-3/4, -z-1/4'
'-x-3/4, -z-1/4, y'
'x, -z-3/4, -y-1/4'
'x-1/2, z-1/2, y-1/2'
'-x-1/4, z, -y-3/4'
'-z-3/4, -y-1/4, x'
'-z-1/4, y, -x-3/4'
'z, -y-3/4, -x-1/4'
'z-1/2, y-1/2, x-1/2'
'-x, -y+1/2, -z+1/2'
'x-1/4, y-1/4, -z'
'x-3/4, -y, z+1/4'
'-x-1/2, y+1/4, z-1/4'
'-z, -x+1/2, -y+1/2'
'-z-1/2, x+1/4, y-1/4'
'z-1/4, x-1/4, -y'
'z-3/4, -x, y+1/4'
'-y, -z+1/2, -x+1/2'
'y-3/4, -z, x+1/4'
'-y-1/2, z+1/4, x-1/4'
'y-1/4, z-1/4, -x'
'-y-3/4, -x+1/4, z+1/2'
'y-1/2, x, z'
'-y-1/4, x+1/2, -z-1/4'
'y, -x-1/4, -z+1/4'
'-x-3/4, -z+1/4, y+1/2'
'x, -z-1/4, -y+1/4'
'x-1/2, z, y'
'-x-1/4, z+1/2, -y-1/4'
'-z-3/4, -y+1/4, x+1/2'
'-z-1/4, y+1/2, -x-1/4'
'z, -y-1/4, -x+1/4'
'z-1/2, y, x'
'-x+1/2, -y, -z+1/2'
'x+1/4, y-3/4, -z'
'x-1/4, -y-1/2, z+1/4'
'-x, y-1/4, z-1/4'
'-z+1/2, -x, -y+1/2'
'-z, x-1/4, y-1/4'
'z+1/4, x-3/4, -y'
'z-1/4, -x-1/2, y+1/4'
'-y+1/2, -z, -x+1/2'
'y-1/4, -z-1/2, x+1/4'
'-y, z-1/4, x-1/4'
'y+1/4, z-3/4, -x'
'-y-1/4, -x-1/4, z+1/2'
'y, x-1/2, z'
'-y+1/4, x, -z-1/4'
'y+1/2, -x-3/4, -z+1/4'
'-x-1/4, -z-1/4, y+1/2'
'x+1/2, -z-3/4, -y+1/4'
'x, z-1/2, y'
'-x+1/4, z, -y-1/4'
'-z-1/4, -y-1/4, x+1/2'
'-z+1/4, y, -x-1/4'
'z+1/2, -y-3/4, -x+1/4'
'z, y-1/2, x'
'-x+1/2, -y+1/2, -z'
'x+1/4, y-1/4, -z-1/2'
'x-1/4, -y, z-1/4'
'-x, y+1/4, z-3/4'
'-z+1/2, -x+1/2, -y'
'-z, x+1/4, y-3/4'
'z+1/4, x-1/4, -y-1/2'
'z-1/4, -x, y-1/4'
'-y+1/2, -z+1/2, -x'
'y-1/4, -z, x-1/4'
'-y, z+1/4, x-3/4'
'y+1/4, z-1/4, -x-1/2'
'-y-1/4, -x+1/4, z'
'y, x, z-1/2'
'-y+1/4, x+1/2, -z-3/4'
'y+1/2, -x-1/4, -z-1/4'
'-x-1/4, -z+1/4, y'
'x+1/2, -z-1/4, -y-1/4'
'x, z, y-1/2'
'-x+1/4, z+1/2, -y-3/4'
'-z-1/4, -y+1/4, x'
'-z+1/4, y+1/2, -x-3/4'
'z+1/2, -y-1/4, -x-1/4'
'z, y, x-1/2'

loop_
_atom_site_label
_atom_site_type_symbol
_atom_site_fract_x
_atom_site_fract_y
_atom_site_fract_z
_atom_site_U_iso_or_equiv
_atom_site_adp_type
_atom_site_occupancy
_atom_site_symmetry_multiplicity
_atom_site_calc_flag
_atom_site_refinement_flags
N3 N 0.6250 0.6250 0.1250 0.049(6) Uani 1 12 d S
O5 O 0.3750 0.3750 0.0462(15) 0.125(15) Uiso 0.33 2 d SP
C6 C 0.578(3) 0.604(4) 0.110(4) 0.04(2) Uiso 0.08 1 d P
C7 C 0.581(2) 0.633(3) 0.109(3) 0.08(2) Uiso 0.17 1 d P
Ni1 Ni 0.37308(2) 0.5000 0.12308(2) 0.0176(4) Uani 1 2 d S
O1 O 0.30026(13) 0.50741(12) 0.12343(12) 0.0204(9) Uani 1 1 d .
C1 C 0.29665(19) 0.46250(18) 0.12748(18) 0.0191(12) Uani 1 1 d .
O3 O 0.25648(12) 0.44325(13) 0.12559(13) 0.0230(9) Uani 1 1 d .
O2 O 0.33391(13) 0.43927(13) 0.13185(13) 0.0242(9) Uani 1 1 d .
Na1 Na 0.3750 0.3750 0.1250 0.0407(15) Uani 1 4 d S
N2 N 0.45013(17) 0.44615(17) 0.00466(18) 0.0323(13) Uani 1 1 d .
H2A H 0.4255 0.4568 0.0178 0.039 Uiso 1 1 calc R
H2B H 0.4637 0.4219 0.0157 0.039 Uiso 1 1 calc R
C3 C 0.4672(2) 0.4672(2) -0.0328(2) 0.027(2) Uani 1 3 d S
N1 N 0.44556(17) 0.45100(18) 0.24515(18) 0.0338(13) Uani 1 1 d .
H1A H 0.4208 0.4644 0.2353 0.041 Uiso 1 1 calc R
H1B H 0.4562 0.4269 0.2310 0.041 Uiso 1 1 calc R
C2 C 0.4675(2) 0.4675(2) 0.2825(2) 0.027(2) Uani 1 3 d S
C4 C 0.568(3) 0.6250 0.1250 0.043(16) Uiso 0.17 2 d SP

loop_
_atom_site_aniso_label
_atom_site_aniso_U_11
_atom_site_aniso_U_22
_atom_site_aniso_U_33
_atom_site_aniso_U_23
_atom_site_aniso_U_13
_atom_site_aniso_U_12
N3 0.049(6) 0.049(6) 0.049(6) 0.000 0.000 0.000
Ni1 0.0188(5) 0.0152(6) 0.0188(5) -0.0001(2) 0.0021(4) 0.0001(2)
O1 0.0201(19) 0.0149(19) 0.026(2) 0.0010(16) 0.0013(15) 0.0031(15)
C1 0.025(3) 0.019(3) 0.014(3) -0.007(2) -0.001(2) 0.001(2)
O3 0.0161(19) 0.021(2) 0.032(2) -0.0007(17) -0.0032(16) 0.0013(15)
O2 0.019(2) 0.0166(19) 0.037(2) 0.0027(17) -0.0002(17) 0.0021(15)
Na1 0.0183(15) 0.0183(15) 0.085(4) 0.000 0.000 0.000
N2 0.030(3) 0.033(3) 0.034(3) 0.007(2) 0.007(2) 0.007(2)
C3 0.027(2) 0.027(2) 0.027(2) 0.001(3) 0.001(3) 0.001(3)
N1 0.031(3) 0.038(3) 0.032(3) -0.009(2) -0.009(2) 0.008(2)
C2 0.027(2) 0.027(2) 0.027(2) 0.006(3) 0.006(3) -0.006(3)

loop_
_atom_type_symbol
_atom_type_description
_atom_type_scat_dispersion_real
_atom_type_scat_dispersion_imag
_atom_type_scat_source
C C 0.0033 0.0016 'International Tables Vol C Tables 4.2.6.8 and 6.1.1.4'
H H 0.0000 0.0000 'International Tables Vol C Tables 4.2.6.8 and 6.1.1.4'
N N 0.0061 0.0033 'International Tables Vol C Tables 4.2.6.8 and 6.1.1.4'
O O 0.0106 0.0060 'International Tables Vol C Tables 4.2.6.8 and 6.1.1.4'
Na Na 0.0362 0.0249 'International Tables Vol C Tables 4.2.6.8 and 6.1.1.4'
Ni Ni 0.3393 1.1124 'International Tables Vol C Tables 4.2.6.8 and 6.1.1.4'

loop_
_geom_angle_atom_site_label_1
_geom_angle_atom_site_label_2
_geom_angle_atom_site_label_3
_geom_angle
_geom_angle_site_symmetry_1
_geom_angle_site_symmetry_3
C7 N3 C7 45(6) 58 83_455
C7 N3 C7 84(5) 58 75_545
C7 N3 C7 58(4) 83_455 75_545
C7 N3 C7 58(4) 58 53_554
C7 N3 C7 103(4) 83_455 53_554
C7 N3 C7 114(2) 75_545 53_554
C7 N3 C7 103(4) 58 79_554
C7 N3 C7 58(4) 83_455 79_554
C7 N3 C7 58(4) 75_545 79_554
C7 N3 C7 161(6) 53_554 79_554
C7 N3 C7 58(4) 58 52_464
C7 N3 C7 84(5) 83_455 52_464
C7 N3 C7 140(7) 75_545 52_464
C7 N3 C7 58(4) 53_554 52_464
C7 N3 C7 114(2) 79_554 52_464
C7 N3 C7 103(4) 58 .
C7 N3 C7 114(2) 83_455 .
C7 N3 C7 161(6) 75_545 .
C7 N3 C7 84(5) 53_554 .
C7 N3 C7 103(4) 79_554 .
C7 N3 C7 45(6) 52_464 .
C7 N3 C7 114(2) 58 6_565
C7 N3 C7 84(5) 83_455 6_565
C7 N3 C7 103(4) 75_545 6_565
C7 N3 C7 140(7) 53_554 6_565
C7 N3 C7 45(6) 79_554 6_565
C7 N3 C7 84(5) 52_464 6_565
C7 N3 C7 58(4) . 6_565
C7 N3 C7 84(5) 58 32_545
C7 N3 C7 114(2) 83_455 32_545
C7 N3 C7 84(5) 75_545 32_545
C7 N3 C7 45(6) 53_554 32_545
C7 N3 C7 140(7) 79_554 32_545
C7 N3 C7 103(4) 52_464 32_545
C7 N3 C7 114(2) . 32_545
C7 N3 C7 161(6) 6_565 32_545
C7 N3 C7 114(2) 58 26_654
C7 N3 C7 103(4) 83_455 26_654
C7 N3 C7 45(6) 75_545 26_654
C7 N3 C7 103(4) 53_554 26_654
C7 N3 C7 84(5) 79_554 26_654
C7 N3 C7 161(6) 52_464 26_654
C7 N3 C7 140(7) . 26_654
C7 N3 C7 114(2) 6_565 26_654
C7 N3 C7 58(4) 32_545 26_654
C7 N3 C7 161(6) 58 12_654
C7 N3 C7 140(7) 83_455 12_654
C7 N3 C7 114(2) 75_545 12_654
C7 N3 C7 114(2) 53_554 12_654
C7 N3 C7 84(5) 79_554 12_654
C7 N3 C7 103(4) 52_464 12_654
C7 N3 C7 58(4) . 12_654
C7 N3 C7 58(4) 6_565 12_654
C7 N3 C7 103(4) 32_545 12_654
C7 N3 C7 84(5) 26_654 12_654
C7 N3 C7 140(7) 58 33_554
C7 N3 C7 161(6) 83_455 33_554
C7 N3 C7 103(4) 75_545 33_554
C7 N3 C7 84(5) 53_554 33_554
C7 N3 C7 114(2) 79_554 33_554
C7 N3 C7 114(2) 52_464 33_554
C7 N3 C7 84(5) . 33_554
C7 N3 C7 103(4) 6_565 33_554
C7 N3 C7 58(4) 32_545 33_554
C7 N3 C7 58(4) 26_654 33_554
C7 N3 C7 45(6) 12_654 33_554
O3 Ni1 O3 88.3(2) 126_655 136_565
O3 Ni1 O2 88.10(14) 126_655 .
O3 Ni1 O2 117.17(14) 136_565 .
O3 Ni1 O2 117.17(14) 126_655 22_564
O3 Ni1 O2 88.10(14) 136_565 22_564
O2 Ni1 O2 145.7(2) . 22_564
O3 Ni1 O1 90.26(13) 126_655 .
O3 Ni1 O1 178.54(15) 136_565 .
O2 Ni1 O1 63.17(14) . .
O2 Ni1 O1 92.18(14) 22_564 .
O3 Ni1 O1 178.54(15) 126_655 22_564
O3 Ni1 O1 90.26(13) 136_565 22_564
O2 Ni1 O1 92.18(14) . 22_564
O2 Ni1 O1 63.17(14) 22_564 22_564
O1 Ni1 O1 91.14(19) . 22_564
O3 Ni1 C1 90.34(15) 126_655 .
O3 Ni1 C1 148.34(15) 136_565 .
O2 Ni1 C1 31.17(16) . .
O2 Ni1 C1 120.19(16) 22_564 .
O1 Ni1 C1 32.04(16) . .
O1 Ni1 C1 90.64(15) 22_564 .
O3 Ni1 C1 148.34(15) 126_655 22_564
O3 Ni1 C1 90.34(15) 136_565 22_564
O2 Ni1 C1 120.19(16) . 22_564
O2 Ni1 C1 31.17(16) 22_564 22_564
O1 Ni1 C1 90.64(15) . 22_564
O1 Ni1 C1 32.04(16) 22_564 22_564
C1 Ni1 C1 106.6(3) . 22_564
C1 O1 Ni1 88.8(3) . .
O2 C1 O3 122.5(5) . .
O2 C1 O1 117.6(5) . .
O3 C1 O1 119.8(5) . .
O2 C1 Ni1 58.6(3) . .
O3 C1 Ni1 174.6(4) . .
O1 C1 Ni1 59.1(3) . .
C1 O3 Ni1 120.8(3) . 108_566
C1 O2 Ni1 90.2(3) . .
C1 O2 Na1 152.4(3) . .
Ni1 O2 Na1 113.62(17) . .
O2 Na1 O2 90.458(17) 111_656 .
O2 Na1 O2 169.74(19) 111_656 136_565
O2 Na1 O2 90.458(17) . 136_565
O2 Na1 O2 90.458(17) 111_656 50_554
O2 Na1 O2 169.74(19) . 50_554
O2 Na1 O2 90.458(17) 136_565 50_554
O2 Na1 O5 95.13(9) 111_656 111_656
O2 Na1 O5 84.87(9) . 111_656
O2 Na1 O5 95.13(9) 136_565 111_656
O2 Na1 O5 84.87(9) 50_554 111_656
O2 Na1 O5 84.87(9) 111_656 .
O2 Na1 O5 95.13(9) . .
O2 Na1 O5 84.87(9) 136_565 .
O2 Na1 O5 95.13(9) 50_554 .
O5 Na1 O5 180.000(2) 111_656 .
N2 C3 N2 119.994(13) . 33_554
N2 C3 N2 119.994(12) . 53_554
N2 C3 N2 119.994(12) 33_554 53_554
N1 C2 N1 119.98(2) 83_455 32_545
N1 C2 N1 119.98(2) 83_455 .
N1 C2 N1 119.98(2) 32_545 .

loop_
_geom_bond_atom_site_label_1
_geom_bond_atom_site_label_2
_geom_bond_distance
_geom_bond_site_symmetry_2
N3 C7 1.38(7) 58
N3 C7 1.38(7) 83_455
N3 C7 1.38(7) 75_545
N3 C7 1.38(7) 53_554
N3 C7 1.38(7) 79_554
N3 C7 1.38(7) 52_464
N3 C7 1.38(7) .
N3 C7 1.38(7) 6_565
N3 C7 1.38(7) 32_545
N3 C7 1.38(7) 26_654
N3 C7 1.38(7) 12_654
N3 C7 1.38(7) 33_554
O5 Na1 2.27(4) .
Ni1 O3 2.029(4) 126_655
Ni1 O3 2.029(4) 136_565
Ni1 O2 2.095(4) .
Ni1 O2 2.095(4) 22_564
Ni1 O1 2.106(4) .
Ni1 O1 2.106(4) 22_564
Ni1 C1 2.453(5) .
Ni1 C1 2.453(5) 22_564
O1 C1 1.302(6) .
C1 O2 1.270(7) .
C1 O3 1.283(6) .
O3 Ni1 2.029(4) 108_566
O2 Na1 2.204(4) .
Na1 O2 2.204(4) 111_656
Na1 O2 2.204(4) 136_565
Na1 O2 2.204(4) 50_554
Na1 O5 2.27(4) 111_656
N2 C3 1.331(5) .
C3 N2 1.331(5) 33_554
C3 N2 1.331(5) 53_554
N1 C2 1.334(5) .
C2 N1 1.334(5) 83_455
C2 N1 1.334(5) 32_545
